data_4076551
loop_
_publ_author_name
'Voss, Tanja'
'Mahdi, Tayseer'
'Otten, Edwin'
'Fr\"ohlich, Roland'
'Kehr, Gerald'
'Stephan, Douglas W.'
'Erker, Gerhard'

_publ_section_title
;
 Frustrated Lewis Pair Behavior of Intermolecular Amine/B(C6F5)3Pairs
;
_journal_issue 6
_journal_name_full Organometallics
_journal_page_first 2367
_journal_paper_doi 10.1021/om300017u
_journal_volume 31
_journal_year 2012
_chemical_formula_sum 'C28 H13 B F15 N O2'
_chemical_formula_weight 691.20
_chemical_name_systematic
; 
 ? 
;
_space_group_IT_number 14
_symmetry_cell_setting monoclinic
_symmetry_space_group_name_Hall '-P 2yn'
_symmetry_space_group_name_H-M 'P 1 21/n 1'
_atom_sites_solution_hydrogens geom
_atom_sites_solution_primary direct
_atom_sites_solution_secondary difmap
_audit_creation_method SHELXL-97
_cell_angle_alpha 90.00
_cell_angle_beta 92.833(7)
_cell_angle_gamma 90.00
_cell_formula_units_Z 4
_cell_length_a 14.309(3)
_cell_length_b 12.160(2)
_cell_length_c 15.471(3)
_cell_measurement_temperature 150(2)
_cell_volume 2688.6(9)
_computing_structure_refinement 'SHELXL-97 (Sheldrick, 1997)'
_computing_structure_solution 'SHELXS-97 (Sheldrick, 1990)'
_diffrn_ambient_temperature 150(2)
_diffrn_measured_fraction_theta_full 0.995
_diffrn_measured_fraction_theta_max 0.995
_diffrn_radiation_monochromator graphite
_diffrn_radiation_source 'fine-focus sealed tube'
_diffrn_radiation_type MoK\a
_diffrn_radiation_wavelength 0.71073
_diffrn_reflns_av_R_equivalents 0.0358
_diffrn_reflns_av_sigmaI/netI 0.0393
_diffrn_reflns_limit_h_max 18
_diffrn_reflns_limit_h_min -18
_diffrn_reflns_limit_k_max 15
_diffrn_reflns_limit_k_min -13
_diffrn_reflns_limit_l_max 19
_diffrn_reflns_limit_l_min -20
_diffrn_reflns_number 23781
_diffrn_reflns_theta_full 27.54
_diffrn_reflns_theta_max 27.54
_diffrn_reflns_theta_min 1.89
_exptl_absorpt_coefficient_mu 0.178
_exptl_absorpt_correction_T_max 0.9687
_exptl_absorpt_correction_T_min 0.9569
_exptl_absorpt_correction_type multi-scan
_exptl_absorpt_process_details sadabs
_exptl_crystal_density_diffrn 1.708
_exptl_crystal_density_method 'not measured'
_exptl_crystal_F_000 1376
_exptl_crystal_size_max 0.25
_exptl_crystal_size_mid 0.25
_exptl_crystal_size_min 0.18
_refine_diff_density_max 0.555
_refine_diff_density_min -0.466
_refine_diff_density_rms 0.052
_refine_ls_extinction_method none
_refine_ls_goodness_of_fit_ref 1.016
_refine_ls_hydrogen_treatment mixed
_refine_ls_matrix_type full
_refine_ls_number_parameters 424
_refine_ls_number_reflns 6176
_refine_ls_number_restraints 0
_refine_ls_restrained_S_all 1.016
_refine_ls_R_factor_all 0.0743
_refine_ls_R_factor_gt 0.0447
_refine_ls_shift/su_max 0.001
_refine_ls_shift/su_mean 0.000
_refine_ls_structure_factor_coef Fsqd
_refine_ls_weighting_details 'calc w=1/[\s^2^(Fo^2^)+(0.0473P)^2^+1.5208P] where P=(Fo^2^+2Fc^2^)/3'
_refine_ls_weighting_scheme calc
_refine_ls_wR_factor_gt 0.1015
_refine_ls_wR_factor_ref 0.1154
_reflns_number_gt 4293
_reflns_number_total 6176
_reflns_threshold_expression >2sigma(I)
_cod_data_source_file om300017u_si_003.cif
_cod_data_source_block tav009_0m
_cod_original_sg_symbol_H-M P2(1)/n
_cod_database_code 4076551

loop_
_symmetry_equiv_pos_as_xyz
'x, y, z'
'-x+1/2, y+1/2, -z+1/2'
'-x, -y, -z'
'x-1/2, -y-1/2, z-1/2'

loop_
_atom_site_label
_atom_site_type_symbol
_atom_site_fract_x
_atom_site_fract_y
_atom_site_fract_z
_atom_site_U_iso_or_equiv
_atom_site_adp_type
_atom_site_occupancy
_atom_site_symmetry_multiplicity
_atom_site_calc_flag
_atom_site_refinement_flags
N1 N 0.59619(11) 0.26517(13) 0.75444(10) 0.0234(4) Uani 1 1 d .
O1 O 0.68422(9) 0.22297(11) 0.87868(8) 0.0235(3) Uani 1 1 d .
O2 O 0.69970(10) 0.39304(11) 0.82131(9) 0.0268(3) Uani 1 1 d .
B1 B 0.76194(15) 0.22936(19) 0.95192(14) 0.0223(5) Uani 1 1 d .
F1 F 0.72224(11) -0.19573(11) 1.12050(9) 0.0516(4) Uani 1 1 d .
F2 F 0.68806(10) 0.52666(12) 1.23467(8) 0.0442(4) Uani 1 1 d .
F3 F 0.59350(8) 0.13381(10) 1.01324(8) 0.0350(3) Uani 1 1 d .
F4 F 0.57261(9) -0.05985(12) 1.09068(9) 0.0430(3) Uani 1 1 d .
F5 F 0.89307(11) -0.13091(13) 1.07104(11) 0.0597(5) Uani 1 1 d .
F6 F 0.91692(9) 0.06306(12) 0.99790(9) 0.0454(4) Uani 1 1 d .
F7 F 0.83827(9) 0.08576(10) 0.82597(8) 0.0372(3) Uani 1 1 d .
F8 F 1.04039(9) 0.45907(12) 0.87330(9) 0.0466(4) Uani 1 1 d .
F9 F 0.88972(9) 0.43216(10) 0.96107(8) 0.0359(3) Uani 1 1 d .
F10 F 1.09459(10) 0.30226(13) 0.75955(10) 0.0549(4) Uani 1 1 d .
F11 F 0.99232(11) 0.11405(12) 0.73948(9) 0.0521(4) Uani 1 1 d .
F12 F 0.58687(8) 0.37134(10) 0.97054(7) 0.0312(3) Uani 1 1 d .
F13 F 0.88225(8) 0.27569(11) 1.09957(8) 0.0337(3) Uani 1 1 d .
F14 F 0.85037(9) 0.40872(12) 1.23238(7) 0.0381(3) Uani 1 1 d .
F15 F 0.55908(9) 0.50524(11) 1.09990(8) 0.0393(3) Uani 1 1 d .
C1 C 0.73292(17) -0.09797(18) 1.08186(14) 0.0346(5) Uani 1 1 d .
C2 C 0.65760(15) -0.02928(18) 1.06639(13) 0.0291(5) Uani 1 1 d .
C3 C 0.67050(14) 0.07010(17) 1.02558(13) 0.0265(4) Uani 1 1 d .
C4 C 0.75569(14) 0.10775(17) 0.99795(13) 0.0246(4) Uani 1 1 d .
C6 C 0.67013(13) 0.30182(16) 0.82476(12) 0.0213(4) Uani 1 1 d .
C7 C 0.61995(16) 0.31556(18) 0.66728(12) 0.0305(5) Uani 1 1 d .
H7A H 0.5707 0.2943 0.6232 0.037 Uiso 1 1 calc R
H7B H 0.6187 0.3967 0.6726 0.037 Uiso 1 1 calc R
C8 C 0.7132(2) 0.28183(19) 0.63584(14) 0.0412(6) Uani 1 1 d .
C9 C 0.79007(17) 0.3503(2) 0.64876(15) 0.0430(6) Uani 1 1 d .
H9A H 0.7835 0.4168 0.6801 0.052 Uiso 1 1 calc R
C10 C 0.8762(2) 0.3244(3) 0.6171(2) 0.0759(12) Uani 1 1 d .
H10B H 0.9277 0.3733 0.6253 0.091 Uiso 1 1 calc R
C11 C 0.70411(16) 0.45885(18) 1.16842(13) 0.0301(5) Uani 1 1 d .
C12 C 0.63913(14) 0.44745(18) 1.10077(13) 0.0277(5) Uani 1 1 d .
C13 C 0.65609(14) 0.37783(17) 1.03271(12) 0.0238(4) Uani 1 1 d .
C14 C 0.73779(13) 0.31797(16) 1.02685(12) 0.0224(4) Uani 1 1 d .
C15 C 0.81903(16) -0.06448(19) 1.05701(15) 0.0363(5) Uani 1 1 d .
C16 C 0.82916(15) 0.03627(19) 1.01746(14) 0.0308(5) Uani 1 1 d .
C17 C 0.85745(13) 0.25429(16) 0.90176(12) 0.0226(4) Uani 1 1 d .
C18 C 0.88772(14) 0.17969(17) 0.84118(13) 0.0270(4) Uani 1 1 d .
C19 C 0.96547(16) 0.19310(19) 0.79394(14) 0.0334(5) Uani 1 1 d .
C20 C 1.01761(15) 0.2871(2) 0.80441(14) 0.0352(5) Uani 1 1 d .
C21 C 0.99077(15) 0.36540(18) 0.86206(14) 0.0315(5) Uani 1 1 d .
C22 C 0.91195(14) 0.34855(17) 0.90829(13) 0.0263(4) Uani 1 1 d .
C23 C 0.58682(16) 0.14272(17) 0.74803(14) 0.0308(5) Uani 1 1 d .
H23A H 0.5392 0.1241 0.7026 0.046 Uiso 1 1 calc R
H23B H 0.5681 0.1132 0.8035 0.046 Uiso 1 1 calc R
H23C H 0.6470 0.1107 0.7337 0.046 Uiso 1 1 calc R
C24 C 0.8135(5) 0.1583(3) 0.5611(3) 0.132(3) Uani 1 1 d .
H24A H 0.8227 0.0908 0.5318 0.159 Uiso 1 1 calc R
C25 C 0.7236(3) 0.1850(3) 0.5905(2) 0.0972(16) Uani 1 1 d .
H25A H 0.6719 0.1372 0.5793 0.117 Uiso 1 1 calc R
C26 C 0.50503(15) 0.3138(2) 0.78049(15) 0.0366(5) Uani 1 1 d .
H26A H 0.4551 0.2932 0.7380 0.055 Uiso 1 1 calc R
H26B H 0.5104 0.3941 0.7829 0.055 Uiso 1 1 calc R
H26C H 0.4902 0.2857 0.8376 0.055 Uiso 1 1 calc R
C27 C 0.79998(14) 0.33171(17) 1.09752(13) 0.0250(4) Uani 1 1 d .
C28 C 0.78571(14) 0.39960(18) 1.16697(13) 0.0276(5) Uani 1 1 d .
C100 C 0.8860(4) 0.2289(4) 0.5747(3) 0.118(2) Uani 1 1 d .
H10A H 0.9453 0.2104 0.5537 0.142 Uiso 1 1 calc R

loop_
_atom_site_aniso_label
_atom_site_aniso_U_11
_atom_site_aniso_U_22
_atom_site_aniso_U_33
_atom_site_aniso_U_23
_atom_site_aniso_U_13
_atom_site_aniso_U_12
N1 0.0237(9) 0.0239(9) 0.0223(8) -0.0028(7) -0.0005(7) -0.0008(7)
O1 0.0219(7) 0.0251(7) 0.0232(7) 0.0013(6) -0.0017(5) 0.0005(6)
O2 0.0293(8) 0.0236(8) 0.0273(7) -0.0030(6) -0.0010(6) -0.0020(6)
B1 0.0199(11) 0.0237(12) 0.0232(11) 0.0000(9) -0.0002(9) 0.0026(9)
F1 0.0736(11) 0.0355(8) 0.0467(8) 0.0176(7) 0.0115(8) 0.0030(7)
F2 0.0522(9) 0.0532(9) 0.0276(6) -0.0130(6) 0.0067(6) 0.0097(7)
F3 0.0195(6) 0.0411(8) 0.0444(7) 0.0099(6) 0.0016(5) 0.0019(5)
F4 0.0374(8) 0.0504(9) 0.0412(8) 0.0105(6) 0.0032(6) -0.0144(6)
F5 0.0540(10) 0.0549(10) 0.0711(11) 0.0315(8) 0.0122(8) 0.0300(8)
F6 0.0240(7) 0.0531(9) 0.0598(9) 0.0232(7) 0.0097(6) 0.0135(6)
F7 0.0434(8) 0.0266(7) 0.0423(7) -0.0100(6) 0.0093(6) -0.0029(6)
F8 0.0388(8) 0.0429(8) 0.0588(9) 0.0048(7) 0.0072(7) -0.0158(6)
F9 0.0388(7) 0.0285(7) 0.0408(7) -0.0092(6) 0.0075(6) -0.0061(6)
F10 0.0407(8) 0.0676(11) 0.0589(9) 0.0109(8) 0.0284(7) 0.0011(7)
F11 0.0600(10) 0.0502(9) 0.0485(8) -0.0102(7) 0.0277(7) 0.0115(7)
F12 0.0220(6) 0.0456(8) 0.0258(6) -0.0004(5) -0.0019(5) 0.0112(5)
F13 0.0210(6) 0.0490(8) 0.0307(6) -0.0028(6) -0.0038(5) 0.0109(6)
F14 0.0325(7) 0.0584(9) 0.0230(6) -0.0046(6) -0.0041(5) -0.0034(6)
F15 0.0377(7) 0.0497(8) 0.0313(7) 0.0003(6) 0.0085(6) 0.0225(6)
C1 0.0507(15) 0.0275(12) 0.0257(11) 0.0069(9) 0.0038(10) 0.0005(11)
C2 0.0297(11) 0.0350(12) 0.0226(10) 0.0018(9) 0.0023(8) -0.0091(10)
C3 0.0252(11) 0.0306(11) 0.0233(10) 0.0003(9) -0.0022(8) 0.0017(9)
C4 0.0230(10) 0.0276(11) 0.0233(9) -0.0002(8) 0.0008(8) 0.0021(8)
C6 0.0195(9) 0.0244(11) 0.0203(9) -0.0037(8) 0.0023(7) 0.0024(8)
C7 0.0425(13) 0.0288(11) 0.0195(10) 0.0019(8) -0.0052(9) -0.0054(10)
C8 0.0739(19) 0.0253(12) 0.0262(11) 0.0057(9) 0.0224(12) 0.0111(12)
C9 0.0403(14) 0.0583(17) 0.0313(12) 0.0162(11) 0.0093(10) 0.0165(13)
C10 0.062(2) 0.116(3) 0.0516(17) 0.044(2) 0.0286(15) 0.045(2)
C11 0.0368(12) 0.0321(12) 0.0223(10) -0.0024(9) 0.0093(9) 0.0026(10)
C12 0.0251(11) 0.0333(12) 0.0254(10) 0.0049(9) 0.0085(8) 0.0086(9)
C13 0.0217(10) 0.0307(11) 0.0191(9) 0.0049(8) 0.0005(8) 0.0032(8)
C14 0.0209(10) 0.0249(10) 0.0217(9) 0.0028(8) 0.0026(8) 0.0004(8)
C15 0.0376(13) 0.0367(13) 0.0349(12) 0.0107(10) 0.0038(10) 0.0154(10)
C16 0.0265(11) 0.0364(12) 0.0298(11) 0.0058(9) 0.0045(9) 0.0049(9)
C17 0.0194(10) 0.0257(10) 0.0228(9) 0.0019(8) 0.0001(8) 0.0043(8)
C18 0.0277(11) 0.0237(11) 0.0295(10) -0.0001(9) 0.0020(9) 0.0020(9)
C19 0.0378(13) 0.0353(13) 0.0278(11) 0.0003(9) 0.0094(9) 0.0108(10)
C20 0.0258(11) 0.0473(15) 0.0336(12) 0.0116(11) 0.0120(9) 0.0059(10)
C21 0.0262(11) 0.0331(12) 0.0349(11) 0.0088(10) 0.0000(9) -0.0048(9)
C22 0.0247(10) 0.0264(11) 0.0276(10) -0.0014(9) 0.0007(8) 0.0030(9)
C23 0.0366(12) 0.0254(11) 0.0303(11) -0.0028(9) 0.0007(9) -0.0100(9)
C24 0.251(7) 0.044(2) 0.114(3) 0.014(2) 0.134(4) 0.049(3)
C25 0.192(5) 0.0364(17) 0.071(2) -0.0121(15) 0.089(3) -0.012(2)
C26 0.0232(11) 0.0493(15) 0.0367(12) -0.0093(11) -0.0046(9) 0.0056(10)
C27 0.0189(10) 0.0305(11) 0.0258(10) 0.0030(8) 0.0023(8) 0.0038(8)
C28 0.0252(11) 0.0363(12) 0.0210(9) 0.0013(9) -0.0003(8) -0.0028(9)
C100 0.156(5) 0.103(3) 0.104(3) 0.069(3) 0.096(3) 0.085(3)

loop_
_atom_type_symbol
_atom_type_description
_atom_type_scat_dispersion_real
_atom_type_scat_dispersion_imag
_atom_type_scat_source
C C 0.0033 0.0016 'International Tables Vol C Tables 4.2.6.8 and 6.1.1.4'
H H 0.0000 0.0000 'International Tables Vol C Tables 4.2.6.8 and 6.1.1.4'
N N 0.0061 0.0033 'International Tables Vol C Tables 4.2.6.8 and 6.1.1.4'
O O 0.0106 0.0060 'International Tables Vol C Tables 4.2.6.8 and 6.1.1.4'
B B 0.0013 0.0007 'International Tables Vol C Tables 4.2.6.8 and 6.1.1.4'
F F 0.0171 0.0103 'International Tables Vol C Tables 4.2.6.8 and 6.1.1.4'

loop_
_geom_angle_atom_site_label_1
_geom_angle_atom_site_label_2
_geom_angle_atom_site_label_3
_geom_angle
C23 N1 C26 109.39(17)
C23 N1 C7 111.21(15)
C26 N1 C7 108.13(16)
C23 N1 C6 112.91(15)
C26 N1 C6 105.70(15)
C7 N1 C6 109.26(15)
C6 O1 B1 121.54(15)
O1 B1 C14 112.52(16)
O1 B1 C17 104.42(15)
C14 B1 C17 115.25(17)
O1 B1 C4 102.64(15)
C14 B1 C4 105.55(16)
C17 B1 C4 115.91(16)
F1 C1 C15 120.8(2)
F1 C1 C2 120.7(2)
C15 C1 C2 118.6(2)
F4 C2 C1 119.74(19)
F4 C2 C3 120.9(2)
C1 C2 C3 119.4(2)
F3 C3 C2 116.09(18)
F3 C3 C4 119.26(18)
C2 C3 C4 124.6(2)
C16 C4 C3 113.21(19)
C16 C4 B1 126.94(18)
C3 C4 B1 119.77(17)
O2 C6 O1 133.06(18)
O2 C6 N1 118.04(17)
O1 C6 N1 108.85(16)
C8 C7 N1 114.52(17)
C25 C8 C9 118.7(3)
C25 C8 C7 121.1(3)
C9 C8 C7 120.1(2)
C10 C9 C8 121.7(3)
C100 C10 C9 119.0(4)
F2 C11 C12 120.57(19)
F2 C11 C28 120.79(19)
C12 C11 C28 118.64(19)
F15 C12 C11 120.01(18)
F15 C12 C13 119.64(18)
C11 C12 C13 120.34(19)
F12 C13 C12 115.40(17)
F12 C13 C14 121.04(17)
C12 C13 C14 123.56(19)
C13 C14 C27 113.37(18)
C13 C14 B1 127.08(17)
C27 C14 B1 119.33(17)
F5 C15 C1 119.3(2)
F5 C15 C16 120.5(2)
C1 C15 C16 120.2(2)
F6 C16 C15 115.72(19)
F6 C16 C4 120.35(19)
C15 C16 C4 123.9(2)
C22 C17 C18 113.32(18)
C22 C17 B1 126.83(18)
C18 C17 B1 119.72(18)
F7 C18 C19 115.94(19)
F7 C18 C17 119.27(18)
C19 C18 C17 124.8(2)
F11 C19 C20 119.9(2)
F11 C19 C18 120.9(2)
C20 C19 C18 119.2(2)
F10 C20 C19 120.6(2)
F10 C20 C21 120.2(2)
C19 C20 C21 119.2(2)
F8 C21 C20 120.5(2)
F8 C21 C22 119.8(2)
C20 C21 C22 119.7(2)
F9 C22 C21 115.10(19)
F9 C22 C17 121.14(18)
C21 C22 C17 123.76(19)
C100 C24 C25 120.3(4)
C8 C25 C24 118.5(4)
F13 C27 C28 116.33(17)
F13 C27 C14 118.68(17)
C28 C27 C14 124.99(19)
F14 C28 C11 119.97(18)
F14 C28 C27 120.96(19)
C11 C28 C27 119.07(19)
C10 C100 C24 121.7(4)

loop_
_geom_bond_atom_site_label_1
_geom_bond_atom_site_label_2
_geom_bond_distance
N1 C23 1.498(3)
N1 C26 1.505(3)
N1 C7 1.534(3)
N1 C6 1.545(2)
O1 C6 1.280(2)
O1 B1 1.550(2)
O2 C6 1.189(2)
B1 C14 1.632(3)
B1 C17 1.633(3)
B1 C4 1.646(3)
F1 C1 1.343(3)
F2 C11 1.344(2)
F3 C3 1.353(2)
F4 C2 1.343(2)
F5 C15 1.341(2)
F6 C16 1.346(2)
F7 C18 1.358(2)
F8 C21 1.349(3)
F9 C22 1.352(2)
F10 C20 1.343(2)
F11 C19 1.347(2)
F12 C13 1.348(2)
F13 C27 1.359(2)
F14 C28 1.341(2)
F15 C12 1.343(2)
C1 C15 1.371(3)
C1 C2 1.375(3)
C2 C3 1.380(3)
C3 C4 1.389(3)
C4 C16 1.386(3)
C7 C8 1.500(3)
C8 C25 1.382(4)
C8 C9 1.386(4)
C9 C10 1.385(4)
C10 C100 1.344(6)
C11 C12 1.372(3)
C11 C28 1.373(3)
C12 C13 1.382(3)
C13 C14 1.384(3)
C14 C27 1.385(3)
C15 C16 1.380(3)
C17 C22 1.387(3)
C17 C18 1.389(3)
C18 C19 1.371(3)
C19 C20 1.370(3)
C20 C21 1.372(3)
C21 C22 1.380(3)
C24 C100 1.355(8)
C24 C25 1.422(6)
C27 C28 1.378(3)
